data_1509421
loop_
_publ_author_name
'Glaum, H.'
'Carl, W.'
'Fischer, D.'
'Hoppe, R.'

_publ_section_title
;
 Zur Struktur der K Ag O-Verwandschaft. Neubestimmung an A Ag O= A4 (Ag4
 O4) (A= Na-Rb) mit einer Bemerkung zu Cs Cu O
;
_journal_name_full 'Zeitschrift fuer Anorganische und Allgemeine Chemie'
_journal_page_first 75
_journal_page_last 81
_journal_paper_doi 10.1002/zaac.19905850109
_journal_volume 585
_journal_year 1990
_chemical_formula_sum 'Ag K O'
_chemical_name_systematic 'K Ag O'
_space_group_IT_number 139
_symmetry_space_group_name_Hall '-I 4 2'
_symmetry_space_group_name_H-M 'I 4/m m m'
_cell_angle_alpha 90
_cell_angle_beta 90
_cell_angle_gamma 90
_cell_formula_units_Z 8
_cell_length_a 9.925
_cell_length_b 9.925
_cell_length_c 5.458
_cell_volume 537.644
_citation_journal_id_ASTM ZAACAB
_cod_data_source_file silver1-2_367.cif
_cod_data_source_block Ag1K1O1
_cod_original_cell_volume 537.6437
_cod_original_formula_sum 'Ag1 K1 O1'
_cod_database_code 1509421

loop_
_symmetry_equiv_pos_as_xyz
x,y,z
-y,x,z
-x,-y,z
y,-x,z
x,-y,-z
y,x,-z
-x,y,-z
-y,-x,-z
-x,-y,-z
y,-x,-z
x,y,-z
-y,x,-z
-x,y,z
-y,-x,z
x,-y,z
y,x,z
x+1/2,y+1/2,z+1/2
-y+1/2,x+1/2,z+1/2
-x+1/2,-y+1/2,z+1/2
y+1/2,-x+1/2,z+1/2
x+1/2,-y+1/2,-z+1/2
y+1/2,x+1/2,-z+1/2
-x+1/2,y+1/2,-z+1/2
-y+1/2,-x+1/2,-z+1/2
-x+1/2,-y+1/2,-z+1/2
y+1/2,-x+1/2,-z+1/2
x+1/2,y+1/2,-z+1/2
-y+1/2,x+1/2,-z+1/2
-x+1/2,y+1/2,z+1/2
-y+1/2,-x+1/2,z+1/2
x+1/2,-y+1/2,z+1/2
y+1/2,x+1/2,z+1/2

loop_
_atom_site_label
_atom_site_type_symbol
_atom_site_fract_x
_atom_site_fract_y
_atom_site_fract_z
_atom_site_occupancy
_atom_site_U_iso_or_equiv
O1 O-2 0.2944 0 0 1 0.0
K1 K+1 0.1772 0.5 0 1 0.0
Ag1 Ag+1 0.1478 0.1478 0 1 0.0
